data_4028602
loop_
_publ_author_name
'Olga I. Shmatova'
'Valentine G. Nenajdenko'

_publ_section_title
;
 Synthesis of Tetrazole-Derived Organocatalysts via Azido-Ugi Reaction
 with Cyclic Ketimines
;
_journal_name_full 'Journal of Organic Chemistry'
_journal_page_first 9214
_journal_page_last 9222
_journal_paper_doi 10.1021/jo401428q
_journal_volume 78
_journal_year 2013
_chemical_absolute_configuration rm
_chemical_formula_moiety 'C20 H30 N5, C4 H5 O6'
_chemical_formula_sum 'C24 H35 N5 O6'
_chemical_formula_weight 489.57
_chemical_name_systematic
; 
 ? 
;
_space_group_IT_number 4
_symmetry_cell_setting monoclinic
_symmetry_space_group_name_Hall 'P 2yb'
_symmetry_space_group_name_H-M 'P 1 21 1'
_atom_sites_solution_hydrogens geom
_atom_sites_solution_primary direct
_atom_sites_solution_secondary difmap
_audit_creation_method SHELXL-97
_cell_angle_alpha 90.00
_cell_angle_beta 104.1532(5)
_cell_angle_gamma 90.00
_cell_formula_units_Z 2
_cell_length_a 7.5027(2)
_cell_length_b 20.0377(6)
_cell_length_c 8.6994(3)
_cell_measurement_reflns_used 909
_cell_measurement_temperature 100(2)
_cell_measurement_theta_max 30
_cell_measurement_theta_min 3
_cell_volume 1268.14(7)
_computing_cell_refinement 'Bruker SAINT'
_computing_data_collection 'Bruker APEX II'
_computing_data_reduction 'Bruker SAINT'
_computing_molecular_graphics 'Bruker SHELXTL'
_computing_publication_material 'Bruker SHELXTL'
_computing_structure_refinement 'SHELXL-97 (Sheldrick, 1997)'
_computing_structure_solution 'SHELXS-97 (Sheldrick, 1997)'
_diffrn_ambient_temperature 100(2)
_diffrn_measured_fraction_theta_full 1.000
_diffrn_measured_fraction_theta_max 1.000
_diffrn_measurement_device_type 'Bruker APEX  DUO area detector'
_diffrn_measurement_method 'omega scans'
_diffrn_radiation_monochromator graphite
_diffrn_radiation_source 'fine-focus sealed tube'
_diffrn_radiation_type MoK\a
_diffrn_radiation_wavelength 0.71073
_diffrn_reflns_av_R_equivalents 0.0247
_diffrn_reflns_av_sigmaI/netI 0.0197
_diffrn_reflns_limit_h_max 10
_diffrn_reflns_limit_h_min -10
_diffrn_reflns_limit_k_max 28
_diffrn_reflns_limit_k_min -28
_diffrn_reflns_limit_l_max 12
_diffrn_reflns_limit_l_min -12
_diffrn_reflns_number 16782
_diffrn_reflns_theta_full 30.00
_diffrn_reflns_theta_max 30.00
_diffrn_reflns_theta_min 2.03
_exptl_absorpt_coefficient_mu 0.093
_exptl_absorpt_correction_T_max 0.983
_exptl_absorpt_correction_T_min 0.979
_exptl_absorpt_correction_type multi-scan
_exptl_absorpt_process_details SADABS
_exptl_crystal_colour colorless
_exptl_crystal_density_diffrn 1.282
_exptl_crystal_description prism
_exptl_crystal_F_000 524
_exptl_crystal_size_max 0.23
_exptl_crystal_size_mid 0.21
_exptl_crystal_size_min 0.18
_refine_diff_density_max 0.282
_refine_diff_density_min -0.168
_refine_diff_density_rms 0.037
_refine_ls_abs_structure_details 'Flack H D (1983), Acta Cryst. A39, 876-881'
_refine_ls_abs_structure_Flack 0.3(6)
_refine_ls_extinction_method none
_refine_ls_goodness_of_fit_ref 1.035
_refine_ls_hydrogen_treatment constr
_refine_ls_matrix_type full
_refine_ls_number_parameters 323
_refine_ls_number_reflns 3806
_refine_ls_number_restraints 1
_refine_ls_restrained_S_all 1.035
_refine_ls_R_factor_all 0.0311
_refine_ls_R_factor_gt 0.0289
_refine_ls_shift/su_max 0.000
_refine_ls_shift/su_mean 0.000
_refine_ls_structure_factor_coef Fsqd
_refine_ls_weighting_details 'calc w=1/[\s^2^(Fo^2^)+(0.0480P)^2^+0.1193P] where P=(Fo^2^+2Fc^2^)/3'
_refine_ls_weighting_scheme calc
_refine_ls_wR_factor_gt 0.0738
_refine_ls_wR_factor_ref 0.0755
_reflns_number_gt 3635
_reflns_number_total 3806
_reflns_threshold_expression I>2\s(I)
_cod_data_source_file jo401428q_si_001.cif
_cod_data_source_block a
_cod_depositor_comments
;
The following automatic conversions were performed:

'_chemical_absolute_configuration' value ' rm' changed to 'rm'
according to the built-in table from CIF Core dictionary named
'cif_core.dic' version 2.4.1 from 2010-06-29.

Automatic conversion script
Id: cif_fix_values 2281 2013-09-26 08:29:07Z andrius 
;
_cod_original_sg_symbol_H-M 'P 21'
_cod_database_code 4028602

loop_
_symmetry_equiv_pos_as_xyz
'x, y, z'
'-x, y+1/2, -z'

loop_
_atom_site_label
_atom_site_type_symbol
_atom_site_fract_x
_atom_site_fract_y
_atom_site_fract_z
_atom_site_U_iso_or_equiv
_atom_site_adp_type
_atom_site_occupancy
_atom_site_symmetry_multiplicity
_atom_site_calc_flag
_atom_site_refinement_flags
O1 O 0.48586(13) 0.18373(5) 1.14882(12) 0.01707(19) Uani 1 1 d .
N1 N 0.19070(15) 0.22442(6) 0.26083(13) 0.0143(2) Uani 1 1 d .
H1NB H 0.2728 0.2060 0.2168 0.030(6) Uiso 1 1 d R
H1NA H 0.0871 0.2008 0.2349 0.012(4) Uiso 1 1 d R
O2 O 0.40667(13) 0.09729(5) 0.98126(13) 0.0180(2) Uani 1 1 d .
C2 C 0.27436(17) 0.21855(7) 0.43773(15) 0.0140(2) Uani 1 1 d .
O3 O 0.83532(13) 0.17417(5) 1.15652(12) 0.0186(2) Uani 1 1 d .
H3O H 0.7719 0.1963 1.2114 0.039(6) Uiso 1 1 d R
C3 C 0.44415(18) 0.26402(8) 0.47572(16) 0.0177(3) Uani 1 1 d .
H3A H 0.4989 0.2631 0.5914 0.021 Uiso 1 1 calc R
H3B H 0.5366 0.2462 0.4225 0.021 Uiso 1 1 calc R
O4 O 0.72387(14) 0.15872(5) 0.81967(12) 0.0178(2) Uani 1 1 d .
H4O H 0.8066 0.1781 0.8276 0.038(7) Uiso 1 1 d R
C4 C 0.4013(2) 0.33609(8) 0.42365(18) 0.0226(3) Uani 1 1 d .
H4A H 0.5154 0.3630 0.4509 0.027 Uiso 1 1 calc R
H4B H 0.3134 0.3552 0.4800 0.027 Uiso 1 1 calc R
O5 O 1.00821(16) 0.02379(6) 0.99398(16) 0.0263(2) Uani 1 1 d .
C5 C 0.3185(2) 0.33864(8) 0.24481(19) 0.0234(3) Uani 1 1 d .
H5A H 0.2846 0.3852 0.2125 0.028 Uiso 1 1 calc R
H5B H 0.4113 0.3236 0.1886 0.028 Uiso 1 1 calc R
O6 O 1.07785(13) 0.12945(5) 0.94406(12) 0.0182(2) Uani 1 1 d .
H6O H 1.1834 0.1168 0.9553 0.041(7) Uiso 1 1 d R
C6 C 0.1490(2) 0.29444(7) 0.19795(17) 0.0186(3) Uani 1 1 d .
H6A H 0.0493 0.3136 0.2406 0.022 Uiso 1 1 calc R
H6B H 0.1060 0.2931 0.0810 0.022 Uiso 1 1 calc R
C7 C 0.13036(17) 0.24034(7) 0.52213(15) 0.0142(2) Uani 1 1 d .
N8 N 0.15763(15) 0.24955(6) 0.67940(13) 0.0140(2) Uani 1 1 d .
N9 N -0.00651(16) 0.26568(7) 0.70954(15) 0.0182(2) Uani 1 1 d .
N10 N -0.12607(16) 0.26675(7) 0.57411(15) 0.0205(2) Uani 1 1 d .
N11 N -0.04546(16) 0.25090(7) 0.45471(14) 0.0182(2) Uani 1 1 d .
C12 C 0.33439(18) 0.14515(7) 0.47372(16) 0.0169(3) Uani 1 1 d .
H12B H 0.4267 0.1347 0.4105 0.026(5) Uiso 1 1 d R
H12A H 0.3993 0.1423 0.5827 0.021(5) Uiso 1 1 d R
C13 C 0.1899(2) 0.08897(7) 0.43845(16) 0.0181(3) Uani 1 1 d .
H13A H 0.0986 0.0996 0.3368 0.022 Uiso 1 1 calc R
C14 C 0.0865(3) 0.08069(9) 0.5691(2) 0.0289(3) Uani 1 1 d .
H14A H 0.0161 0.1219 0.5760 0.035 Uiso 1 1 calc R
H14B H 0.1765 0.0744 0.6722 0.035 Uiso 1 1 calc R
C15 C -0.0462(3) 0.02087(10) 0.5380(2) 0.0347(4) Uani 1 1 d .
H15A H -0.1051 0.0160 0.6276 0.042 Uiso 1 1 calc R
H15B H -0.1440 0.0291 0.4407 0.042 Uiso 1 1 calc R
C16 C 0.0550(3) -0.04360(10) 0.5188(2) 0.0362(4) Uani 1 1 d .
H16A H 0.1451 -0.0542 0.6195 0.043 Uiso 1 1 calc R
H16B H -0.0341 -0.0809 0.4937 0.043 Uiso 1 1 calc R
C17 C 0.1544(3) -0.03617(9) 0.3863(2) 0.0311(4) Uani 1 1 d .
H17A H 0.0630 -0.0297 0.2841 0.037 Uiso 1 1 calc R
H17B H 0.2238 -0.0775 0.3786 0.037 Uiso 1 1 calc R
C18 C 0.2870(2) 0.02326(8) 0.4170(2) 0.0266(3) Uani 1 1 d .
H18A H 0.3450 0.0279 0.3268 0.032 Uiso 1 1 calc R
H18B H 0.3857 0.0144 0.5135 0.032 Uiso 1 1 calc R
C19 C 0.32118(18) 0.24742(7) 0.81326(15) 0.0143(2) Uani 1 1 d .
H19A H 0.4118 0.2161 0.7875 0.017 Uiso 1 1 calc R
H19B H 0.2854 0.2299 0.9079 0.017 Uiso 1 1 calc R
C20 C 0.41090(19) 0.31498(7) 0.85244(15) 0.0150(2) Uani 1 1 d .
C21 C 0.6020(2) 0.31835(8) 0.90286(19) 0.0217(3) Uani 1 1 d .
H21A H 0.6737 0.2791 0.9055 0.026 Uiso 1 1 calc R
C22 C 0.6877(2) 0.37937(9) 0.9494(2) 0.0289(3) Uani 1 1 d .
H22A H 0.8179 0.3815 0.9832 0.035 Uiso 1 1 calc R
C23 C 0.5847(3) 0.43672(8) 0.9468(2) 0.0305(4) Uani 1 1 d .
H23A H 0.6435 0.4782 0.9790 0.037 Uiso 1 1 calc R
C24 C 0.3948(3) 0.43322(8) 0.8969(2) 0.0308(4) Uani 1 1 d .
H24A H 0.3236 0.4726 0.8950 0.037 Uiso 1 1 calc R
C25 C 0.3070(2) 0.37275(8) 0.84935(19) 0.0229(3) Uani 1 1 d .
H25A H 0.1768 0.3709 0.8150 0.027 Uiso 1 1 calc R
C26 C 0.52063(17) 0.13529(7) 1.06981(15) 0.0129(2) Uani 1 1 d .
C27 C 0.72443(16) 0.11984(7) 1.08525(15) 0.0127(2) Uani 1 1 d .
H27A H 0.7582 0.0799 1.1554 0.015 Uiso 1 1 calc R
C28 C 0.76448(17) 0.10398(7) 0.92468(15) 0.0133(2) Uani 1 1 d .
H28A H 0.6839 0.0659 0.8764 0.016 Uiso 1 1 calc R
C29 C 0.96474(18) 0.08068(7) 0.95615(15) 0.0150(2) Uani 1 1 d .

loop_
_atom_site_aniso_label
_atom_site_aniso_U_11
_atom_site_aniso_U_22
_atom_site_aniso_U_33
_atom_site_aniso_U_23
_atom_site_aniso_U_13
_atom_site_aniso_U_12
O1 0.0123(4) 0.0217(5) 0.0176(4) -0.0033(4) 0.0043(3) 0.0016(4)
N1 0.0113(5) 0.0183(5) 0.0135(5) -0.0030(4) 0.0034(4) -0.0002(4)
O2 0.0100(4) 0.0170(5) 0.0270(5) -0.0046(4) 0.0048(4) -0.0019(3)
C2 0.0093(5) 0.0197(6) 0.0126(5) -0.0040(5) 0.0018(4) -0.0002(5)
O3 0.0097(4) 0.0233(5) 0.0225(5) -0.0103(4) 0.0031(4) -0.0017(4)
C3 0.0106(5) 0.0258(7) 0.0171(6) -0.0062(5) 0.0042(4) -0.0043(5)
O4 0.0125(4) 0.0223(5) 0.0186(4) 0.0048(4) 0.0037(3) 0.0018(4)
C4 0.0226(7) 0.0232(7) 0.0239(7) -0.0064(5) 0.0092(6) -0.0084(6)
O5 0.0164(5) 0.0205(5) 0.0434(7) 0.0067(5) 0.0098(5) 0.0049(4)
C5 0.0275(7) 0.0211(7) 0.0241(7) -0.0019(5) 0.0111(6) -0.0058(6)
O6 0.0092(4) 0.0184(5) 0.0277(5) -0.0005(4) 0.0060(4) 0.0001(3)
C6 0.0186(6) 0.0194(6) 0.0189(6) 0.0006(5) 0.0069(5) 0.0014(5)
C7 0.0113(5) 0.0169(6) 0.0149(6) -0.0027(5) 0.0039(4) -0.0021(4)
N8 0.0106(5) 0.0174(5) 0.0145(5) -0.0020(4) 0.0040(4) 0.0007(4)
N9 0.0120(5) 0.0249(6) 0.0194(5) -0.0027(5) 0.0069(4) 0.0004(4)
N10 0.0122(5) 0.0299(6) 0.0197(5) -0.0041(5) 0.0046(4) 0.0004(5)
N11 0.0109(5) 0.0258(6) 0.0181(5) -0.0039(5) 0.0037(4) 0.0005(4)
C12 0.0133(6) 0.0200(6) 0.0168(6) -0.0032(5) 0.0022(5) 0.0018(5)
C13 0.0187(6) 0.0177(6) 0.0163(6) -0.0020(5) 0.0014(5) 0.0004(5)
C14 0.0365(9) 0.0268(8) 0.0274(8) -0.0067(6) 0.0156(7) -0.0089(7)
C15 0.0434(10) 0.0303(9) 0.0349(9) -0.0042(7) 0.0181(8) -0.0126(8)
C16 0.0515(12) 0.0240(8) 0.0314(9) 0.0043(7) 0.0065(8) -0.0092(8)
C17 0.0421(10) 0.0180(7) 0.0316(8) -0.0022(6) 0.0062(7) 0.0006(7)
C18 0.0277(8) 0.0192(7) 0.0313(8) -0.0018(6) 0.0041(6) 0.0044(6)
C19 0.0133(5) 0.0150(6) 0.0131(5) 0.0001(4) 0.0003(4) 0.0001(4)
C20 0.0179(6) 0.0146(6) 0.0121(5) -0.0005(4) 0.0028(4) -0.0007(5)
C21 0.0176(6) 0.0182(7) 0.0278(7) -0.0037(5) 0.0029(5) -0.0002(5)
C22 0.0242(8) 0.0247(8) 0.0353(9) -0.0036(7) 0.0022(7) -0.0080(6)
C23 0.0381(9) 0.0169(7) 0.0327(8) -0.0017(6) 0.0015(7) -0.0085(6)
C24 0.0375(9) 0.0143(7) 0.0359(8) -0.0011(6) 0.0000(7) 0.0040(6)
C25 0.0232(7) 0.0170(6) 0.0256(7) -0.0007(5) 0.0007(6) 0.0034(5)
C26 0.0104(5) 0.0158(6) 0.0133(5) 0.0023(4) 0.0043(4) 0.0008(4)
C27 0.0078(5) 0.0154(6) 0.0147(5) -0.0015(4) 0.0027(4) 0.0001(4)
C28 0.0087(5) 0.0155(6) 0.0152(5) -0.0015(4) 0.0021(4) 0.0002(4)
C29 0.0105(5) 0.0190(6) 0.0156(5) -0.0010(5) 0.0038(4) 0.0017(5)

loop_
_atom_type_symbol
_atom_type_description
_atom_type_scat_dispersion_real
_atom_type_scat_dispersion_imag
_atom_type_scat_source
C C 0.0033 0.0016 'International Tables Vol C Tables 4.2.6.8 and 6.1.1.4'
H H 0.0000 0.0000 'International Tables Vol C Tables 4.2.6.8 and 6.1.1.4'
N N 0.0061 0.0033 'International Tables Vol C Tables 4.2.6.8 and 6.1.1.4'
O O 0.0106 0.0060 'International Tables Vol C Tables 4.2.6.8 and 6.1.1.4'

loop_
_geom_angle_atom_site_label_1
_geom_angle_atom_site_label_2
_geom_angle_atom_site_label_3
_geom_angle
C6 N1 C2 115.90(11)
C6 N1 H1NB 109.7
C2 N1 H1NB 104.4
C6 N1 H1NA 108.1
C2 N1 H1NA 109.6
H1NB N1 H1NA 109.1
C7 C2 N1 107.61(10)
C7 C2 C3 112.21(11)
N1 C2 C3 106.74(11)
C7 C2 C12 112.55(11)
N1 C2 C12 107.85(10)
C3 C2 C12 109.59(11)
C27 O3 H3O 106.8
C4 C3 C2 113.25(12)
C4 C3 H3A 108.9
C2 C3 H3A 108.9
C4 C3 H3B 108.9
C2 C3 H3B 108.9
H3A C3 H3B 107.7
C28 O4 H4O 108.1
C3 C4 C5 109.75(12)
C3 C4 H4A 109.7
C5 C4 H4A 109.7
C3 C4 H4B 109.7
C5 C4 H4B 109.7
H4A C4 H4B 108.2
C6 C5 C4 110.99(12)
C6 C5 H5A 109.4
C4 C5 H5A 109.4
C6 C5 H5B 109.4
C4 C5 H5B 109.4
H5A C5 H5B 108.0
C29 O6 H6O 112.8
N1 C6 C5 110.98(12)
N1 C6 H6A 109.4
C5 C6 H6A 109.4
N1 C6 H6B 109.4
C5 C6 H6B 109.4
H6A C6 H6B 108.0
N11 C7 N8 108.42(11)
N11 C7 C2 125.76(11)
N8 C7 C2 125.76(11)
C7 N8 N9 108.00(11)
C7 N8 C19 133.69(11)
N9 N8 C19 118.29(11)
N10 N9 N8 106.69(11)
N9 N10 N11 110.63(11)
C7 N11 N10 106.25(11)
C13 C12 C2 119.88(11)
C13 C12 H12B 106.5
C2 C12 H12B 107.0
C13 C12 H12A 108.5
C2 C12 H12A 108.0
H12B C12 H12A 106.2
C14 C13 C18 109.75(13)
C14 C13 C12 112.97(12)
C18 C13 C12 108.55(12)
C14 C13 H13A 108.5
C18 C13 H13A 108.5
C12 C13 H13A 108.5
C13 C14 C15 112.14(13)
C13 C14 H14A 109.2
C15 C14 H14A 109.2
C13 C14 H14B 109.2
C15 C14 H14B 109.2
H14A C14 H14B 107.9
C16 C15 C14 111.13(16)
C16 C15 H15A 109.4
C14 C15 H15A 109.4
C16 C15 H15B 109.4
C14 C15 H15B 109.4
H15A C15 H15B 108.0
C17 C16 C15 110.34(15)
C17 C16 H16A 109.6
C15 C16 H16A 109.6
C17 C16 H16B 109.6
C15 C16 H16B 109.6
H16A C16 H16B 108.1
C16 C17 C18 111.15(15)
C16 C17 H17A 109.4
C18 C17 H17A 109.4
C16 C17 H17B 109.4
C18 C17 H17B 109.4
H17A C17 H17B 108.0
C17 C18 C13 112.29(14)
C17 C18 H18A 109.1
C13 C18 H18A 109.1
C17 C18 H18B 109.1
C13 C18 H18B 109.1
H18A C18 H18B 107.9
N8 C19 C20 113.03(11)
N8 C19 H19A 109.0
C20 C19 H19A 109.0
N8 C19 H19B 109.0
C20 C19 H19B 109.0
H19A C19 H19B 107.8
C25 C20 C21 119.56(13)
C25 C20 C19 121.57(12)
C21 C20 C19 118.73(12)
C20 C21 C22 119.96(14)
C20 C21 H21A 120.0
C22 C21 H21A 120.0
C23 C22 C21 120.52(15)
C23 C22 H22A 119.7
C21 C22 H22A 119.7
C22 C23 C24 119.40(15)
C22 C23 H23A 120.3
C24 C23 H23A 120.3
C23 C24 C25 120.81(15)
C23 C24 H24A 119.6
C25 C24 H24A 119.6
C20 C25 C24 119.74(15)
C20 C25 H25A 120.1
C24 C25 H25A 120.1
O1 C26 O2 127.11(12)
O1 C26 C27 116.43(11)
O2 C26 C27 116.45(11)
O3 C27 C28 109.46(10)
O3 C27 C26 110.44(10)
C28 C27 C26 112.06(10)
O3 C27 H27A 108.3
C28 C27 H27A 108.3
C26 C27 H27A 108.3
O4 C28 C27 111.67(11)
O4 C28 C29 113.52(11)
C27 C28 C29 107.61(10)
O4 C28 H28A 107.9
C27 C28 H28A 107.9
C29 C28 H28A 107.9
O5 C29 O6 125.87(12)
O5 C29 C28 121.55(12)
O6 C29 C28 112.51(12)

loop_
_geom_bond_atom_site_label_1
_geom_bond_atom_site_label_2
_geom_bond_distance
O1 C26 1.2532(16)
N1 C6 1.5107(19)
N1 C2 1.5178(17)
N1 H1NB 0.8824
N1 H1NA 0.8903
O2 C26 1.2577(16)
C2 C7 1.5116(18)
C2 C3 1.5350(18)
C2 C12 1.548(2)
O3 C27 1.4176(16)
O3 H3O 0.8727
C3 C4 1.524(2)
C3 H3A 0.9900
C3 H3B 0.9900
O4 C28 1.4122(16)
O4 H4O 0.7209
C4 C5 1.528(2)
C4 H4A 0.9900
C4 H4B 0.9900
O5 C29 1.2090(18)
C5 C6 1.521(2)
C5 H5A 0.9900
C5 H5B 0.9900
O6 C29 1.3152(17)
O6 H6O 0.8145
C6 H6A 0.9900
C6 H6B 0.9900
C7 N11 1.3231(17)
C7 N8 1.3458(17)
N8 N9 1.3593(15)
N8 C19 1.4713(16)
N9 N10 1.2947(17)
N10 N11 1.3612(17)
C12 C13 1.541(2)
C12 H12B 1.0064
C12 H12A 0.9556
C13 C14 1.533(2)
C13 C18 1.538(2)
C13 H13A 1.0000
C14 C15 1.539(2)
C14 H14A 0.9900
C14 H14B 0.9900
C15 C16 1.528(3)
C15 H15A 0.9900
C15 H15B 0.9900
C16 C17 1.526(3)
C16 H16A 0.9900
C16 H16B 0.9900
C17 C18 1.533(2)
C17 H17A 0.9900
C17 H17B 0.9900
C18 H18A 0.9900
C18 H18B 0.9900
C19 C20 1.5132(19)
C19 H19A 0.9900
C19 H19B 0.9900
C20 C25 1.392(2)
C20 C21 1.395(2)
C21 C22 1.395(2)
C21 H21A 0.9500
C22 C23 1.382(3)
C22 H22A 0.9500
C23 C24 1.386(3)
C23 H23A 0.9500
C24 C25 1.393(2)
C24 H24A 0.9500
C25 H25A 0.9500
C26 C27 1.5335(17)
C27 C28 1.5322(17)
C27 H27A 1.0000
C28 C29 1.5328(18)
C28 H28A 1.0000

loop_
_geom_torsion_atom_site_label_1
_geom_torsion_atom_site_label_2
_geom_torsion_atom_site_label_3
_geom_torsion_atom_site_label_4
_geom_torsion
C6 N1 C2 C7 67.07(14)
C6 N1 C2 C3 -53.57(14)
C6 N1 C2 C12 -171.26(11)
C7 C2 C3 C4 -61.76(15)
N1 C2 C3 C4 55.90(14)
C12 C2 C3 C4 172.44(11)
C2 C3 C4 C5 -59.27(16)
C3 C4 C5 C6 56.02(17)
C2 N1 C6 C5 53.95(15)
C4 C5 C6 N1 -53.01(16)
N1 C2 C7 N11 11.07(19)
C3 C2 C7 N11 128.20(15)
C12 C2 C7 N11 -107.62(15)
N1 C2 C7 N8 -171.93(13)
C3 C2 C7 N8 -54.79(18)
C12 C2 C7 N8 69.39(17)
N11 C7 N8 N9 0.52(16)
C2 C7 N8 N9 -176.92(13)
N11 C7 N8 C19 -177.46(14)
C2 C7 N8 C19 5.1(2)
C7 N8 N9 N10 -0.76(16)
C19 N8 N9 N10 177.59(12)
N8 N9 N10 N11 0.72(17)
N8 C7 N11 N10 -0.09(16)
C2 C7 N11 N10 177.35(13)
N9 N10 N11 C7 -0.40(17)
C7 C2 C12 C13 57.10(15)
N1 C2 C12 C13 -61.45(15)
C3 C2 C12 C13 -177.29(11)
C2 C12 C13 C14 -81.61(16)
C2 C12 C13 C18 156.43(12)
C18 C13 C14 C15 -54.21(19)
C12 C13 C14 C15 -175.50(14)
C13 C14 C15 C16 56.2(2)
C14 C15 C16 C17 -56.4(2)
C15 C16 C17 C18 56.5(2)
C16 C17 C18 C13 -56.3(2)
C14 C13 C18 C17 54.34(18)
C12 C13 C18 C17 178.24(13)
C7 N8 C19 C20 92.60(17)
N9 N8 C19 C20 -85.22(15)
N8 C19 C20 C25 40.20(18)
N8 C19 C20 C21 -144.10(13)
C25 C20 C21 C22 -0.1(2)
C19 C20 C21 C22 -175.91(14)
C20 C21 C22 C23 0.3(3)
C21 C22 C23 C24 -0.2(3)
C22 C23 C24 C25 0.0(3)
C21 C20 C25 C24 -0.1(2)
C19 C20 C25 C24 175.52(15)
C23 C24 C25 C20 0.2(3)
O1 C26 C27 O3 -14.68(16)
O2 C26 C27 O3 166.43(11)
O1 C26 C27 C28 -137.00(12)
O2 C26 C27 C28 44.12(16)
O3 C27 C28 O4 -60.92(13)
C26 C27 C28 O4 61.95(14)
O3 C27 C28 C29 64.30(13)
C26 C27 C28 C29 -172.82(11)
O4 C28 C29 O5 -153.74(13)
C27 C28 C29 O5 82.15(16)
O4 C28 C29 O6 29.08(16)
C27 C28 C29 O6 -95.03(13)
